data_4000212
_journal_name_full 'Chemistry of Materials'
_journal_paper_doi 10.1021/cm020640w
_journal_year 2002
_chemical_formula_sum 'C7 H7 Cu I N O'
_chemical_formula_weight 311.58
_space_group_IT_number 19
_symmetry_cell_setting orthorhombic
_symmetry_space_group_name_Hall 'P 2ac 2ab'
_symmetry_space_group_name_H-M 'P 21 21 21'
_atom_sites_solution_hydrogens geom
_atom_sites_solution_primary direct
_atom_sites_solution_secondary difmap
_cell_angle_alpha 90.00
_cell_angle_beta 90.00
_cell_angle_gamma 90.00
_cell_formula_units_Z 4
_cell_length_a 4.121(4)
_cell_length_b 8.376(4)
_cell_length_c 26.321(10)
_cell_measurement_reflns_used ?
_cell_measurement_temperature 298(2)
_cell_measurement_theta_max ?
_cell_measurement_theta_min ?
_cell_volume 908.5(10)
_diffrn_ambient_temperature 298(2)
_diffrn_detector_area_resol_mean ?
_diffrn_measurement_device_type ?
_diffrn_measurement_method ?
_diffrn_radiation_monochromator graphite
_diffrn_radiation_source 'fine-focus sealed tube'
_diffrn_radiation_type MoK\a
_diffrn_radiation_wavelength 0.71073
_diffrn_reflns_av_R_equivalents 0.0416
_diffrn_reflns_av_sigmaI/netI 0.0238
_diffrn_reflns_limit_h_max 4
_diffrn_reflns_limit_h_min 0
_diffrn_reflns_limit_k_max 9
_diffrn_reflns_limit_k_min 0
_diffrn_reflns_limit_l_max 31
_diffrn_reflns_limit_l_min -31
_diffrn_reflns_number 1896
_diffrn_reflns_theta_max 24.90
_diffrn_reflns_theta_min 3.10
_diffrn_standards_decay_% ?
_diffrn_standards_interval_count ?
_diffrn_standards_interval_time ?
_diffrn_standards_number ?
_exptl_absorpt_coefficient_mu 5.744
_exptl_absorpt_correction_T_max 0.5974
_exptl_absorpt_correction_T_min 0.2608
_exptl_absorpt_correction_type ?
_exptl_absorpt_process_details ?
_exptl_crystal_colour ?
_exptl_crystal_density_diffrn 2.278
_exptl_crystal_density_meas ?
_exptl_crystal_density_method 'not measured'
_exptl_crystal_description ?
_exptl_crystal_F_000 584
_exptl_crystal_size_max 0.32
_exptl_crystal_size_mid 0.12
_exptl_crystal_size_min 0.10
_refine_ls_abs_structure_details 'Flack H D (1983), Acta Cryst. A39, 876-881'
_refine_ls_abs_structure_Flack 0.00
_refine_ls_extinction_coef ?
_refine_ls_extinction_method none
_refine_ls_goodness_of_fit_ref 1.064
_refine_ls_hydrogen_treatment mixed
_refine_ls_matrix_type full
_refine_ls_number_parameters 100
_refine_ls_number_reflns 1564
_refine_ls_number_restraints 0
_refine_ls_restrained_S_all 1.064
_refine_ls_R_factor_all 0.0395
_refine_ls_R_factor_gt 0.0362
_refine_ls_shift/su_max 0.012
_refine_ls_shift/su_mean 0.001
_refine_ls_structure_factor_coef Fsqd
_refine_ls_weighting_details 'calc w=1/[\s^2^(Fo^2^)+(0.0605P)^2^+1.1732P] where P=(Fo^2^+2Fc^2^)/3'
_refine_ls_weighting_scheme calc
_refine_ls_wR_factor_gt 0.0902
_refine_ls_wR_factor_ref 0.0926
_reflns_number_gt 1467
_reflns_number_total 1564
_reflns_threshold_expression >2sigma(I)
_cod_database_code 4000212

loop_
_symmetry_equiv_pos_as_xyz
'x, y, z'
'-x+1/2, -y, z+1/2'
'x+1/2, -y+1/2, -z'
'-x, y+1/2, -z+1/2'

loop_
_atom_site_label
_atom_site_type_symbol
_atom_site_fract_x
_atom_site_fract_y
_atom_site_fract_z
_atom_site_U_iso_or_equiv
_atom_site_adp_type
_atom_site_occupancy
_atom_site_symmetry_multiplicity
_atom_site_calc_flag
_atom_site_refinement_flags
_atom_site_disorder_assembly
_atom_site_disorder_group
I I 0.94126(13) 0.92103(5) 0.94850(2) 0.04767(18) Uani 1 1 d . . .
Cu Cu 1.4468(3) 0.72600(11) 0.96225(4) 0.0562(3) Uani 1 1 d . . .
N1 N 1.4106(19) 0.5514(7) 0.9082(3) 0.0509(15) Uani 1 1 d . . .
C1 C 1.511(2) 0.4010(9) 0.9167(3) 0.059(2) Uani 1 1 d . . .
H1 H 1.6083 0.3780 0.9477 0.071 Uiso 1 1 calc R . .
C2 C 1.478(2) 0.2816(9) 0.8827(3) 0.056(2) Uani 1 1 d . . .
H2 H 1.5570 0.1802 0.8901 0.067 Uiso 1 1 calc R . .
C3 C 1.326(2) 0.3109(9) 0.8364(3) 0.0494(19) Uani 1 1 d . . .
C4 C 1.226(3) 0.4655(9) 0.8268(3) 0.060(2) Uani 1 1 d . . .
H4 H 1.1290 0.4919 0.7960 0.072 Uiso 1 1 calc R . .
C5 C 1.272(2) 0.5791(9) 0.8636(4) 0.061(2) Uani 1 1 d . . .
H5 H 1.2010 0.6824 0.8569 0.073 Uiso 1 1 calc R . .
C6 C 1.263(3) 0.1837(10) 0.7975(3) 0.059(2) Uani 1 1 d . . .
C7 C 1.374(3) 0.0191(10) 0.8071(4) 0.069(3) Uani 1 1 d . . .
H71 H 1.3530 -0.0048 0.8427 0.083 Uiso 1 1 calc R . .
H72 H 1.5977 0.0090 0.7973 0.083 Uiso 1 1 calc R . .
H73 H 1.2447 -0.0541 0.7878 0.083 Uiso 1 1 calc R . .
O1 O 1.123(3) 0.2187(8) 0.7588(3) 0.105(4) Uani 1 1 d . . .

loop_
_atom_site_aniso_label
_atom_site_aniso_U_11
_atom_site_aniso_U_22
_atom_site_aniso_U_33
_atom_site_aniso_U_23
_atom_site_aniso_U_13
_atom_site_aniso_U_12
I 0.0421(3) 0.0450(3) 0.0559(3) 0.0106(2) -0.0006(2) 0.0025(2)
Cu 0.0646(6) 0.0448(5) 0.0592(6) -0.0036(4) -0.0052(5) -0.0006(5)
N1 0.061(4) 0.040(3) 0.051(4) 0.001(3) -0.001(3) 0.001(3)
C1 0.072(6) 0.052(4) 0.054(5) -0.003(3) -0.016(4) 0.011(5)
C2 0.066(6) 0.041(4) 0.061(5) 0.001(3) -0.010(4) 0.011(4)
C3 0.059(5) 0.040(4) 0.049(5) 0.003(3) 0.002(4) 0.000(4)
C4 0.097(7) 0.040(4) 0.043(5) 0.006(3) -0.008(5) 0.004(4)
C5 0.091(7) 0.035(4) 0.057(5) 0.009(4) -0.007(4) 0.007(5)
C6 0.079(7) 0.049(5) 0.048(5) -0.005(4) -0.005(5) -0.009(5)
C7 0.089(9) 0.045(4) 0.072(6) -0.009(4) -0.004(6) 0.001(5)
O1 0.178(10) 0.060(4) 0.078(5) -0.009(4) -0.057(6) 0.002(5)
